data_2204020
loop_
_publ_author_name
'Johnson, M. N.'
'Feeder, N.'

_publ_section_title
;
D-Histidinium (2R,3R)-tartrate
;
_journal_issue 8
_journal_name_full 'Acta Crystallographica, Section E'
_journal_page_first o1373
_journal_page_last o1374
_journal_paper_doi 10.1107/S1600536804017088
_journal_volume 60
_journal_year 2004
_chemical_formula_iupac 'C6 H10 N3 O2 +, C4 H5 O6 -'
_chemical_formula_moiety 'C6 H10 N3 O2 +, C4 H5 O6 -'
_chemical_formula_sum 'C10 H15 N3 O8'
_chemical_formula_weight 305.25
_chemical_name_common 'D-histidine (2R,3R)-tartrate'
_chemical_name_systematic ?
_space_group_IT_number 19
_space_group_name_Hall 'P 2ac 2ab'
_space_group_name_H-M_alt 'P 21 21 21'
_symmetry_cell_setting orthorhombic
_symmetry_space_group_name_Hall 'P 2ac 2ab'
_symmetry_space_group_name_H-M 'P 21 21 21'
_atom_sites_solution_hydrogens geom
_atom_sites_solution_primary direct
_atom_sites_solution_secondary difmap
_cell_angle_alpha 90.00
_cell_angle_beta 90.00
_cell_angle_gamma 90.00
_cell_formula_units_Z 4
_cell_length_a 5.0207(9)
_cell_length_b 12.109(2)
_cell_length_c 20.797(4)
_cell_measurement_reflns_used 2110
_cell_measurement_temperature 295(2)
_cell_measurement_theta_max 22.366
_cell_measurement_theta_min 2.582
_cell_volume 1264.4(4)
_computing_cell_refinement 'SAINT (Siemens, 1994)'
_computing_data_collection 'SMART (Siemens, 1994)'
_computing_data_reduction SAINT
_computing_molecular_graphics 'XP (Sheldrick, 1996) and Materials Studio (Accelrys, 2001)'
_computing_publication_material SHELXL97
_computing_structure_refinement 'SHELXL97 (Sheldrick, 1997)'
_computing_structure_solution 'SHELXS97 (Sheldrick, 1997)'
_diffrn_ambient_temperature 295(2)
_diffrn_detector_area_resol_mean 67
_diffrn_measured_fraction_theta_full 0.999
_diffrn_measured_fraction_theta_max 0.999
_diffrn_measurement_device_type 'Siemens SMART APEX CCD'
_diffrn_measurement_method 'Thin-slice \w'
_diffrn_radiation_monochromator graphite
_diffrn_radiation_source 'fine-focus sealed tube'
_diffrn_radiation_type MoK\a
_diffrn_radiation_wavelength 0.71073
_diffrn_reflns_av_R_equivalents 0.0435
_diffrn_reflns_av_sigmaI/netI 0.0389
_diffrn_reflns_limit_h_max 5
_diffrn_reflns_limit_h_min -3
_diffrn_reflns_limit_k_max 14
_diffrn_reflns_limit_k_min -13
_diffrn_reflns_limit_l_max 24
_diffrn_reflns_limit_l_min -23
_diffrn_reflns_number 6322
_diffrn_reflns_theta_full 25.09
_diffrn_reflns_theta_max 25.09
_diffrn_reflns_theta_min 1.95
_diffrn_standards_decay_% 0
_diffrn_standards_interval_count 0
_diffrn_standards_interval_time 0
_diffrn_standards_number 0
_exptl_absorpt_coefficient_mu 0.140
_exptl_absorpt_correction_T_max 0.998
_exptl_absorpt_correction_T_min 0.941
_exptl_absorpt_correction_type multi-scan
_exptl_absorpt_process_details '(Blessing, 1995)'
_exptl_crystal_colour Colourless
_exptl_crystal_density_diffrn 1.604
_exptl_crystal_density_method 'not measured'
_exptl_crystal_description needle
_exptl_crystal_F_000 640
_exptl_crystal_size_max 0.40
_exptl_crystal_size_mid 0.10
_exptl_crystal_size_min 0.05
_refine_diff_density_max 0.166
_refine_diff_density_min -0.134
_refine_ls_extinction_method none
_refine_ls_goodness_of_fit_ref 0.912
_refine_ls_hydrogen_treatment constr
_refine_ls_matrix_type full
_refine_ls_number_parameters 194
_refine_ls_number_reflns 1334
_refine_ls_number_restraints 0
_refine_ls_restrained_S_all 0.912
_refine_ls_R_factor_all 0.0364
_refine_ls_R_factor_gt 0.0291
_refine_ls_shift/su_max 0.000
_refine_ls_shift/su_mean 0.000
_refine_ls_structure_factor_coef Fsqd
_refine_ls_weighting_details 'calc w = 1/[\s^2^(Fo^2^)+(0.019P)^2^] where P = (Fo^2^+2Fc^2^)/3'
_refine_ls_weighting_scheme calc
_refine_ls_wR_factor_gt 0.0554
_refine_ls_wR_factor_ref 0.0567
_reflns_number_gt 1117
_reflns_number_total 1334
_reflns_threshold_expression I>2\s(I)
_cod_data_source_file dn6153.cif
_cod_database_code 2204020

loop_
_symmetry_equiv_pos_as_xyz
'x, y, z'
'-x+1/2, -y, z+1/2'
'-x, y+1/2, -z+1/2'
'x+1/2, -y+1/2, -z'

loop_
_atom_site_label
_atom_site_fract_x
_atom_site_fract_y
_atom_site_fract_z
_atom_site_U_iso_or_equiv
_atom_site_adp_type
_atom_site_calc_flag
_atom_site_refinement_flags
_atom_site_occupancy
_atom_site_type_symbol
C1 0.5828(5) 0.03063(19) 0.32085(11) 0.0274(6) Uani d . 1 C
C2 0.7235(5) -0.0158(2) 0.27282(12) 0.0349(6) Uani d . 1 C
H2 0.7054 -0.0011 0.2291 0.042 Uiso calc R 1 H
C3 0.8663(6) -0.0862(2) 0.36268(13) 0.0392(7) Uani d . 1 C
H3 0.9616 -0.1279 0.3924 0.047 Uiso calc R 1 H
C4 0.3684(5) 0.11467(18) 0.32007(11) 0.0305(6) Uani d . 1 C
H4A 0.2245 0.0889 0.3473 0.037 Uiso calc R 1 H
H4B 0.2993 0.1198 0.2766 0.037 Uiso calc R 1 H
C5 0.4473(5) 0.23026(19) 0.34208(11) 0.0300(6) Uani d . 1 C
H5 0.3076 0.2810 0.3276 0.036 Uiso calc R 1 H
C6 0.7087(5) 0.27209(19) 0.31508(12) 0.0277(6) Uani d . 1 C
C7 0.5204(6) 0.19402(19) 0.11514(12) 0.0327(6) Uani d . 1 C
C8 0.3547(5) 0.14123(18) 0.06330(10) 0.0283(6) Uani d . 1 C
H8 0.1704 0.1670 0.0671 0.034 Uiso calc R 1 H
C9 0.3612(5) 0.01531(19) 0.07077(10) 0.0291(6) Uani d . 1 C
H9 0.2422 -0.0032 0.1066 0.035 Uiso calc R 1 H
C10 0.2460(5) -0.0390(2) 0.01085(12) 0.0322(6) Uani d . 1 C
N1 0.8983(4) -0.08880(16) 0.30024(10) 0.0391(6) Uani d . 1 N
H1 1.0103 -0.1295 0.2798 0.047 Uiso calc R 1 H
N2 0.6779(4) -0.01512(16) 0.37654(9) 0.0340(5) Uani d . 1 N
H2A 0.6226 0.0003 0.4146 0.041 Uiso calc R 1 H
N3 0.4589(5) 0.23784(18) 0.41277(10) 0.0473(6) Uani d . 1 N
H3A 0.6164 0.2136 0.4265 0.071 Uiso calc R 1 H
H3B 0.3302 0.1966 0.4298 0.071 Uiso calc R 1 H
H3C 0.4371 0.3078 0.4247 0.071 Uiso calc R 1 H
O1 0.8800(4) 0.30273(15) 0.35291(8) 0.0439(5) Uani d . 1 O
O2 0.7275(4) 0.27511(14) 0.25462(8) 0.0434(5) Uani d . 1 O
O3 0.4282(4) 0.17651(15) 0.17279(8) 0.0435(5) Uani d . 1 O
H3D 0.5209 0.2092 0.1991 0.065 Uiso calc R 1 H
O4 0.7156(4) 0.24775(16) 0.10423(8) 0.0536(6) Uani d . 1 O
O5 0.4566(4) 0.17257(15) 0.00294(8) 0.0384(5) Uani d . 1 O
H5A 0.3427 0.2071 -0.0169 0.058 Uiso calc R 1 H
O6 0.6163(3) -0.02466(14) 0.08717(8) 0.0338(4) Uani d . 1 O
H6 0.7191 -0.0140 0.0572 0.051 Uiso calc R 1 H
O7 0.0131(3) -0.01179(16) -0.00399(8) 0.0452(5) Uani d . 1 O
O8 0.3848(4) -0.10665(14) -0.01880(8) 0.0423(5) Uani d . 1 O

loop_
_atom_site_aniso_label
_atom_site_aniso_U_11
_atom_site_aniso_U_22
_atom_site_aniso_U_33
_atom_site_aniso_U_12
_atom_site_aniso_U_13
_atom_site_aniso_U_23
C1 0.0313(14) 0.0219(12) 0.0289(13) -0.0060(12) -0.0007(12) 0.0008(11)
C2 0.0423(16) 0.0323(14) 0.0300(14) -0.0013(13) 0.0023(12) -0.0029(12)
C3 0.0422(17) 0.0275(15) 0.0478(18) 0.0047(14) 0.0036(14) 0.0050(13)
C4 0.0281(13) 0.0302(14) 0.0331(13) -0.0056(12) 0.0033(12) 0.0029(11)
C5 0.0260(14) 0.0236(13) 0.0406(15) 0.0016(11) 0.0052(11) 0.0024(11)
C6 0.0256(14) 0.0219(13) 0.0356(15) 0.0028(11) 0.0028(12) -0.0020(11)
C7 0.0413(17) 0.0256(13) 0.0312(14) 0.0049(13) 0.0035(12) 0.0033(11)
C8 0.0278(13) 0.0292(13) 0.0278(13) 0.0022(12) 0.0011(11) 0.0053(10)
C9 0.0268(13) 0.0315(13) 0.0291(14) -0.0013(12) -0.0039(11) 0.0084(11)
C10 0.0322(15) 0.0343(15) 0.0302(14) -0.0095(14) -0.0024(12) 0.0063(11)
N1 0.0430(14) 0.0272(12) 0.0472(14) 0.0037(11) 0.0128(12) -0.0085(10)
N2 0.0404(13) 0.0296(12) 0.0320(12) 0.0031(11) 0.0068(10) 0.0014(10)
N3 0.0606(16) 0.0350(12) 0.0464(13) -0.0170(12) 0.0243(12) -0.0134(11)
O1 0.0270(10) 0.0598(13) 0.0449(11) -0.0062(10) 0.0019(9) -0.0118(9)
O2 0.0496(12) 0.0468(11) 0.0338(11) -0.0166(10) 0.0075(9) 0.0027(9)
O3 0.0484(13) 0.0534(12) 0.0286(10) -0.0140(10) 0.0017(9) -0.0017(9)
O4 0.0618(14) 0.0597(13) 0.0394(12) -0.0325(13) 0.0091(10) -0.0031(9)
O5 0.0476(12) 0.0371(11) 0.0306(10) 0.0039(9) 0.0015(8) 0.0111(8)
O6 0.0314(10) 0.0316(9) 0.0384(10) 0.0020(9) -0.0088(8) 0.0029(9)
O7 0.0317(10) 0.0667(14) 0.0371(11) 0.0016(10) -0.0108(8) -0.0007(9)
O8 0.0436(11) 0.0371(10) 0.0460(11) 0.0021(10) -0.0093(9) -0.0120(9)

loop_
_atom_type_symbol
_atom_type_description
_atom_type_scat_dispersion_real
_atom_type_scat_dispersion_imag
_atom_type_scat_source
C C 0.0033 0.0016 'International Tables Vol C Tables 4.2.6.8 and 6.1.1.4'
H H 0.0000 0.0000 'International Tables Vol C Tables 4.2.6.8 and 6.1.1.4'
N N 0.0061 0.0033 'International Tables Vol C Tables 4.2.6.8 and 6.1.1.4'
O O 0.0106 0.0060 'International Tables Vol C Tables 4.2.6.8 and 6.1.1.4'

loop_
_geom_angle_atom_site_label_1
_geom_angle_atom_site_label_2
_geom_angle_atom_site_label_3
_geom_angle_site_symmetry_1
_geom_angle_site_symmetry_3
_geom_angle
C2 C1 N2 . . 106.0(2)
C2 C1 C4 . . 131.3(2)
N2 C1 C4 . . 122.7(2)
C1 C2 N1 . . 107.3(2)
C1 C2 H2 . . 126.4
N1 C2 H2 . . 126.4
N1 C3 N2 . . 108.8(2)
N1 C3 H3 . . 125.6
N2 C3 H3 . . 125.6
C1 C4 C5 . . 116.0(2)
C1 C4 H4A . . 108.3
C5 C4 H4A . . 108.3
C1 C4 H4B . . 108.3
C5 C4 H4B . . 108.3
H4A C4 H4B . . 107.4
N3 C5 C6 . . 108.3(2)
N3 C5 C4 . . 111.51(19)
C6 C5 C4 . . 114.9(2)
N3 C5 H5 . . 107.2
C6 C5 H5 . . 107.2
C4 C5 H5 . . 107.2
O1 C6 O2 . 1 125.4(2)
O1 C6 O2 . . 125.4(2)
O1 C6 C5 . . 118.2(2)
O2 C6 C5 1 . 116.4(2)
O2 C6 C5 . . 116.4(2)
O4 C7 O3 . . 123.6(2)
O4 C7 C8 . . 123.2(2)
O3 C7 C8 . . 113.2(2)
O5 C8 C7 . . 108.9(2)
O5 C8 C9 . . 110.54(18)
C7 C8 C9 . . 109.78(19)
O5 C8 H8 . . 109.2
C7 C8 H8 . . 109.2
C9 C8 H8 . . 109.2
O6 C9 C10 . . 113.2(2)
O6 C9 C8 . . 112.63(19)
C10 C9 C8 . . 109.76(18)
O6 C9 H9 . . 106.9
C10 C9 H9 . . 106.9
C8 C9 H9 . . 106.9
O8 C10 O7 . . 125.1(2)
O8 C10 C9 . . 118.6(2)
O7 C10 C9 . . 116.3(2)
C3 N1 C2 . . 108.6(2)
C3 N1 H1 . . 125.7
C2 N1 H1 . . 125.7
C3 N2 C1 . . 109.3(2)
C3 N2 H2A . . 125.3
C1 N2 H2A . . 125.3
C5 N3 H3A . . 109.5
C5 N3 H3B . . 109.5
H3A N3 H3B . . 109.5
C5 N3 H3C . . 109.5
H3A N3 H3C . . 109.5
H3B N3 H3C . . 109.5
C7 O3 H3D . . 109.5
C8 O5 H5A . . 109.5
C9 O6 H6 . . 109.5

loop_
_geom_bond_atom_site_label_1
_geom_bond_atom_site_label_2
_geom_bond_site_symmetry_2
_geom_bond_distance
C1 C2 . 1.347(3)
C1 N2 . 1.370(3)
C1 C4 . 1.481(3)
C2 N1 . 1.370(3)
C2 H2 . 0.9300
C3 N1 . 1.309(3)
C3 N2 . 1.311(3)
C3 H3 . 0.9300
C4 C5 . 1.525(3)
C4 H4A . 0.9700
C4 H4B . 0.9700
C5 N3 . 1.474(3)
C5 C6 . 1.515(3)
C5 H5 . 0.9800
C6 O1 . 1.223(3)
C6 O2 1 1.261(3)
C6 O2 . 1.261(3)
C7 O4 . 1.198(3)
C7 O3 . 1.303(3)
C7 C8 . 1.504(3)
C8 O5 . 1.408(3)
C8 C9 . 1.533(3)
C8 H8 . 0.9800
C9 O6 . 1.411(3)
C9 C10 . 1.523(3)
C9 H9 . 0.9800
C10 O8 . 1.240(3)
C10 O7 . 1.253(3)
N1 H1 . 0.8600
N2 H2A . 0.8600
N3 H3A . 0.8900
N3 H3B . 0.8900
N3 H3C . 0.8900
O3 H3D . 0.8200
O5 H5A . 0.8200
O6 H6 . 0.8200

loop_
_geom_hbond_atom_site_label_D
_geom_hbond_atom_site_label_H
_geom_hbond_atom_site_label_A
_geom_hbond_site_symmetry_A
_geom_hbond_distance_DH
_geom_hbond_distance_HA
_geom_hbond_distance_DA
_geom_hbond_angle_DHA
_geom_hbond_publ_flag
N1 H1 O2 3_745 0.86 1.89 2.747(3) 173 yes
N2 H2A O7 2 0.86 1.83 2.683(3) 171 yes
N3 H3B O8 2 0.89 1.87 2.743(3) 167 yes
N3 H3C O6 3_655 0.89 2.06 2.901(3) 157 yes
N3 H3C O8 3_655 0.89 2.39 3.004(3) 127 yes
O5 H5A O4 4_455 0.82 2.00 2.713(2) 145 yes
O5 H5A O5 4_455 0.82 2.44 3.136(2) 143 yes
O6 H6 O7 1_655 0.82 1.95 2.754(2) 167 yes
O3 H3D O2 1 0.82 1.75 2.565(2) 178 yes

loop_
_geom_torsion_atom_site_label_1
_geom_torsion_atom_site_label_2
_geom_torsion_atom_site_label_3
_geom_torsion_atom_site_label_4
_geom_torsion_site_symmetry_4
_geom_torsion
N2 C1 C2 N1 . 0.4(3)
C4 C1 C2 N1 . 179.9(2)
C2 C1 C4 C5 . -105.5(3)
N2 C1 C4 C5 . 73.9(3)
C1 C4 C5 N3 . -79.1(3)
C1 C4 C5 C6 . 44.6(3)
N3 C5 C6 O1 . 0.7(3)
C4 C5 C6 O1 . -124.7(2)
N3 C5 C6 O2 1 -177.35(19)
C4 C5 C6 O2 1 57.2(3)
N3 C5 C6 O2 . -177.35(19)
C4 C5 C6 O2 . 57.2(3)
O4 C7 C8 O5 . -4.2(3)
O3 C7 C8 O5 . 175.00(19)
O4 C7 C8 C9 . 116.9(2)
O3 C7 C8 C9 . -63.9(3)
O5 C8 C9 O6 . 79.5(2)
C7 C8 C9 O6 . -40.6(3)
O5 C8 C9 C10 . -47.6(3)
C7 C8 C9 C10 . -167.7(2)
O6 C9 C10 O8 . -3.2(3)
C8 C9 C10 O8 . 123.6(2)
O6 C9 C10 O7 . 175.8(2)
C8 C9 C10 O7 . -57.3(3)
N2 C3 N1 C2 . 0.3(3)
C1 C2 N1 C3 . -0.4(3)
N1 C3 N2 C1 . 0.0(3)
C2 C1 N2 C3 . -0.3(3)
C4 C1 N2 C3 . -179.8(2)
O1 C6 O2 O2 1 0.0(4)
C5 C6 O2 O2 1 0.0(3)
